data_7226559
loop_
_publ_author_name
'Shiri, Morteza'
'Faghihi, Zeinab'
'Oskouei, Hossein A.'
'Heravi, Majid M.'
'Fazelzadeh, Shima'
'Notash, Behrouz'

_publ_section_title
;
 The Synthesis of Iminothiophenone-Fused Quinolines and Evaluation of
 Their Serendipitous Reactions
;
_journal_name_full 'RSC Adv.'
_journal_paper_doi 10.1039/C6RA11469E
_journal_year 2016
_chemical_formula_moiety 'C24 H23 N3 S'
_chemical_formula_sum 'C24 H23 N3 S'
_chemical_formula_weight 385.51
_chemical_name_systematic
; 
 ? 
;
_space_group_IT_number 2
_symmetry_cell_setting triclinic
_symmetry_space_group_name_Hall '-P 1'
_symmetry_space_group_name_H-M 'P -1'
_atom_sites_solution_hydrogens geom
_atom_sites_solution_primary direct
_atom_sites_solution_secondary difmap
_audit_creation_method SHELXL-97
_audit_update_record
;
2016-05-02 deposited with the CCDC.
2016-09-14 downloaded from the CCDC.
;
_cell_angle_alpha 69.00(3)
_cell_angle_beta 74.34(3)
_cell_angle_gamma 73.14(3)
_cell_formula_units_Z 2
_cell_length_a 9.2893(19)
_cell_length_b 9.6941(19)
_cell_length_c 13.155(3)
_cell_measurement_reflns_used 3658
_cell_measurement_temperature 298(2)
_cell_measurement_theta_max 25.00
_cell_measurement_theta_min 2.41
_cell_volume 1040.0(5)
_diffrn_ambient_temperature 298(2)
_diffrn_measured_fraction_theta_full 0.996
_diffrn_measured_fraction_theta_max 0.996
_diffrn_radiation_monochromator graphite
_diffrn_radiation_source 'fine-focus sealed tube'
_diffrn_radiation_type MoK\a
_diffrn_radiation_wavelength 0.71073
_diffrn_reflns_av_R_equivalents 0.1134
_diffrn_reflns_av_sigmaI/netI 0.0927
_diffrn_reflns_limit_h_max 11
_diffrn_reflns_limit_h_min -11
_diffrn_reflns_limit_k_max 11
_diffrn_reflns_limit_k_min -11
_diffrn_reflns_limit_l_max 15
_diffrn_reflns_limit_l_min -15
_diffrn_reflns_number 7798
_diffrn_reflns_theta_full 25.00
_diffrn_reflns_theta_max 25.00
_diffrn_reflns_theta_min 2.41
_diffrn_standards_number 0
_exptl_absorpt_coefficient_mu 0.169
_exptl_absorpt_correction_T_max 0.9833
_exptl_absorpt_correction_T_min 0.9201
_exptl_absorpt_correction_type numerical
_exptl_crystal_colour orange
_exptl_crystal_density_diffrn 1.231
_exptl_crystal_density_method 'not measured'
_exptl_crystal_description plate
_exptl_crystal_F_000 408
_exptl_crystal_size_max 0.50
_exptl_crystal_size_mid 0.40
_exptl_crystal_size_min 0.10
_refine_diff_density_max 0.376
_refine_diff_density_min -0.302
_refine_diff_density_rms 0.067
_refine_ls_extinction_method none
_refine_ls_goodness_of_fit_ref 1.051
_refine_ls_hydrogen_treatment constr
_refine_ls_matrix_type full
_refine_ls_number_parameters 254
_refine_ls_number_reflns 3658
_refine_ls_number_restraints 0
_refine_ls_restrained_S_all 1.051
_refine_ls_R_factor_all 0.1137
_refine_ls_R_factor_gt 0.0763
_refine_ls_shift/su_max 0.008
_refine_ls_shift/su_mean 0.000
_refine_ls_structure_factor_coef Fsqd
_refine_ls_weighting_details 'calc w=1/[\s^2^(Fo^2^)+(0.1155P)^2^+0.3923P] where P=(Fo^2^+2Fc^2^)/3'
_refine_ls_weighting_scheme calc
_refine_ls_wR_factor_gt 0.1912
_refine_ls_wR_factor_ref 0.2252
_reflns_number_gt 2448
_reflns_number_total 3658
_reflns_threshold_expression >2sigma(I)
_cod_data_source_file c6ra11469e2.cif
_cod_data_source_block khc1002h
_cod_database_code 7226559

loop_
_symmetry_equiv_pos_as_xyz
'x, y, z'
'-x, -y, -z'

loop_
_atom_site_label
_atom_site_type_symbol
_atom_site_fract_x
_atom_site_fract_y
_atom_site_fract_z
_atom_site_U_iso_or_equiv
_atom_site_adp_type
_atom_site_occupancy
_atom_site_symmetry_multiplicity
_atom_site_calc_flag
_atom_site_refinement_flags
S1 S 0.13045(11) 0.57774(12) 0.02492(9) 0.0554(4) Uani 1 1 d .
N1 N 0.2065(3) 0.8661(4) 0.1461(3) 0.0527(8) Uani 1 1 d .
N2 N -0.0423(4) 0.7038(5) 0.1846(4) 0.0807(13) Uani 1 1 d .
N3 N 0.3950(3) 0.5912(3) -0.1174(3) 0.0487(7) Uani 1 1 d .
C1 C -0.2833(6) 1.0698(7) 0.4646(5) 0.0906(16) Uani 1 1 d .
H1A H -0.3541 1.0040 0.4908 0.136 Uiso 1 1 calc R
H1B H -0.3346 1.1710 0.4302 0.136 Uiso 1 1 calc R
H1C H -0.2448 1.0682 0.5259 0.136 Uiso 1 1 calc R
C2 C -0.1518(5) 1.0164(5) 0.3811(4) 0.0596(10) Uani 1 1 d .
C3 C -0.0333(5) 0.8966(6) 0.4120(4) 0.0717(13) Uani 1 1 d .
H3 H -0.0324 0.8491 0.4871 0.086 Uiso 1 1 calc R
C4 C -0.1450(5) 1.0853(6) 0.2694(4) 0.0748(13) Uani 1 1 d .
H4 H -0.2210 1.1692 0.2450 0.090 Uiso 1 1 calc R
C5 C 0.0838(5) 0.8441(5) 0.3367(4) 0.0693(12) Uani 1 1 d .
H5 H 0.1628 0.7636 0.3609 0.083 Uiso 1 1 calc R
C6 C 0.0834(4) 0.9112(4) 0.2257(3) 0.0493(9) Uani 1 1 d .
C7 C -0.0308(5) 1.0348(6) 0.1933(4) 0.0749(13) Uani 1 1 d .
H7 H -0.0300 1.0846 0.1182 0.090 Uiso 1 1 calc R
C8 C 0.2033(4) 0.7759(4) 0.0964(3) 0.0450(8) Uani 1 1 d .
C9 C 0.0780(4) 0.6916(4) 0.1164(3) 0.0504(9) Uani 1 1 d .
C10 C -0.1619(7) 0.6239(10) 0.1938(6) 0.116(3) Uani 1 1 d .
H10 H -0.1271 0.5674 0.1398 0.139 Uiso 1 1 calc R
C11 C -0.3052(12) 0.7350(15) 0.1706(8) 0.183(6) Uani 1 1 d .
H11A H -0.2836 0.8136 0.1015 0.219 Uiso 1 1 calc R
H11B H -0.3762 0.6852 0.1623 0.219 Uiso 1 1 calc R
C12 C -0.3738(12) 0.8017(12) 0.258(2) 0.232(10) Uani 1 1 d .
H12A H -0.3066 0.8605 0.2598 0.278 Uiso 1 1 calc R
H12B H -0.4692 0.8711 0.2410 0.278 Uiso 1 1 calc R
C13 C -0.4037(13) 0.699(2) 0.3626(16) 0.216(8) Uani 1 1 d .
H13A H -0.4750 0.6428 0.3635 0.260 Uiso 1 1 calc R
H13B H -0.4497 0.7531 0.4170 0.260 Uiso 1 1 calc R
C14 C -0.2630(18) 0.5972(18) 0.3901(7) 0.191(6) Uani 1 1 d .
H14A H -0.2839 0.5245 0.4626 0.229 Uiso 1 1 calc R
H14B H -0.1944 0.6536 0.3932 0.229 Uiso 1 1 calc R
C15 C -0.1892(7) 0.5165(7) 0.3075(10) 0.137(4) Uani 1 1 d .
H15A H -0.2537 0.4524 0.3096 0.164 Uiso 1 1 calc R
H15B H -0.0923 0.4522 0.3258 0.164 Uiso 1 1 calc R
C16 C 0.3275(4) 0.7407(4) 0.0083(3) 0.0433(8) Uani 1 1 d .
C17 C 0.3046(4) 0.6384(4) -0.0372(3) 0.0456(8) Uani 1 1 d .
C18 C 0.5241(4) 0.6502(4) -0.1642(3) 0.0456(8) Uani 1 1 d .
C19 C 0.5583(4) 0.7549(4) -0.1252(3) 0.0458(8) Uani 1 1 d .
C20 C 0.4556(4) 0.7983(4) -0.0364(3) 0.0477(9) Uani 1 1 d .
H20 H 0.4749 0.8654 -0.0086 0.057 Uiso 1 1 calc R
C21 C 0.6242(5) 0.6075(5) -0.2538(4) 0.0629(11) Uani 1 1 d .
H21 H 0.6032 0.5394 -0.2800 0.076 Uiso 1 1 calc R
C22 C 0.7525(5) 0.6654(6) -0.3030(4) 0.0689(12) Uani 1 1 d .
H22 H 0.8179 0.6361 -0.3625 0.083 Uiso 1 1 calc R
C23 C 0.7875(5) 0.7678(5) -0.2658(4) 0.0661(12) Uani 1 1 d .
H23 H 0.8757 0.8056 -0.3001 0.079 Uiso 1 1 calc R
C24 C 0.6926(4) 0.8119(5) -0.1796(3) 0.0589(10) Uani 1 1 d .
H24 H 0.7160 0.8809 -0.1557 0.071 Uiso 1 1 calc R

loop_
_atom_site_aniso_label
_atom_site_aniso_U_11
_atom_site_aniso_U_22
_atom_site_aniso_U_33
_atom_site_aniso_U_23
_atom_site_aniso_U_13
_atom_site_aniso_U_12
S1 0.0516(6) 0.0622(6) 0.0627(7) -0.0288(5) 0.0011(4) -0.0259(5)
N1 0.0528(18) 0.061(2) 0.0515(19) -0.0246(16) -0.0001(14) -0.0214(15)
N2 0.064(2) 0.113(3) 0.090(3) -0.065(3) 0.023(2) -0.048(2)
N3 0.0452(16) 0.0539(18) 0.0486(18) -0.0201(15) -0.0041(14) -0.0116(14)
C1 0.071(3) 0.110(4) 0.082(4) -0.044(3) 0.004(3) -0.004(3)
C2 0.056(2) 0.066(3) 0.053(2) -0.023(2) -0.0015(18) -0.011(2)
C3 0.076(3) 0.080(3) 0.041(2) -0.010(2) -0.003(2) -0.007(2)
C4 0.070(3) 0.076(3) 0.063(3) -0.021(2) -0.014(2) 0.009(2)
C5 0.066(3) 0.066(3) 0.061(3) -0.016(2) -0.010(2) 0.002(2)
C6 0.054(2) 0.051(2) 0.049(2) -0.0222(18) -0.0038(17) -0.0176(17)
C7 0.077(3) 0.083(3) 0.053(3) -0.020(2) -0.014(2) 0.003(3)
C8 0.0449(18) 0.046(2) 0.046(2) -0.0130(16) -0.0066(15) -0.0143(15)
C9 0.051(2) 0.057(2) 0.047(2) -0.0220(18) 0.0022(17) -0.0198(17)
C10 0.084(4) 0.180(7) 0.141(6) -0.122(6) 0.056(4) -0.089(4)
C11 0.150(8) 0.252(13) 0.145(8) 0.077(7) -0.095(7) -0.154(9)
C12 0.083(6) 0.092(6) 0.46(3) -0.033(11) -0.061(11) 0.011(5)
C13 0.128(8) 0.293(17) 0.312(19) -0.260(17) 0.080(10) -0.068(10)
C14 0.255(14) 0.279(15) 0.075(5) 0.003(7) -0.024(7) -0.190(13)
C15 0.060(3) 0.069(4) 0.250(11) -0.001(5) -0.034(5) -0.022(3)
C16 0.0451(19) 0.0420(19) 0.044(2) -0.0122(16) -0.0077(15) -0.0126(15)
C17 0.0455(19) 0.0402(19) 0.052(2) -0.0135(16) -0.0125(16) -0.0081(15)
C18 0.0457(19) 0.048(2) 0.0387(19) -0.0089(16) -0.0047(15) -0.0118(16)
C19 0.0467(19) 0.043(2) 0.0433(19) -0.0074(16) -0.0054(15) -0.0127(15)
C20 0.050(2) 0.048(2) 0.048(2) -0.0177(17) -0.0056(16) -0.0131(16)
C21 0.060(2) 0.072(3) 0.059(3) -0.029(2) -0.004(2) -0.013(2)
C22 0.058(2) 0.088(3) 0.051(2) -0.025(2) 0.0074(19) -0.013(2)
C23 0.056(2) 0.073(3) 0.060(3) -0.014(2) 0.004(2) -0.022(2)
C24 0.054(2) 0.057(2) 0.059(3) -0.014(2) 0.0026(19) -0.0200(19)

loop_
_atom_type_symbol
_atom_type_description
_atom_type_scat_dispersion_real
_atom_type_scat_dispersion_imag
_atom_type_scat_source
C C 0.0033 0.0016 'International Tables Vol C Tables 4.2.6.8 and 6.1.1.4'
H H 0.0000 0.0000 'International Tables Vol C Tables 4.2.6.8 and 6.1.1.4'
N N 0.0061 0.0033 'International Tables Vol C Tables 4.2.6.8 and 6.1.1.4'
S S 0.1246 0.1234 'International Tables Vol C Tables 4.2.6.8 and 6.1.1.4'

loop_
_geom_angle_atom_site_label_1
_geom_angle_atom_site_label_2
_geom_angle_atom_site_label_3
_geom_angle
C17 S1 C9 92.25(17)
C8 N1 C6 123.2(3)
C9 N2 C10 120.1(4)
C17 N3 C18 116.0(3)
C2 C1 H1A 109.5
C2 C1 H1B 109.5
H1A C1 H1B 109.5
C2 C1 H1C 109.5
H1A C1 H1C 109.5
H1B C1 H1C 109.5
C4 C2 C3 116.2(4)
C4 C2 C1 121.4(4)
C3 C2 C1 122.4(4)
C5 C3 C2 122.8(4)
C5 C3 H3 118.6
C2 C3 H3 118.6
C7 C4 C2 122.1(4)
C7 C4 H4 119.0
C2 C4 H4 119.0
C6 C5 C3 119.5(4)
C6 C5 H5 120.3
C3 C5 H5 120.3
C5 C6 C7 118.5(4)
C5 C6 N1 120.9(4)
C7 C6 N1 120.2(4)
C4 C7 C6 120.9(4)
C4 C7 H7 119.6
C6 C7 H7 119.6
N1 C8 C16 121.9(3)
N1 C8 C9 127.8(3)
C16 C8 C9 110.4(3)
N2 C9 C8 124.0(4)
N2 C9 S1 126.0(3)
C8 C9 S1 110.0(3)
C11 C10 N2 109.7(6)
C11 C10 C15 109.8(5)
N2 C10 C15 109.6(6)
C11 C10 H10 109.2
N2 C10 H10 109.2
C15 C10 H10 109.2
C12 C11 C10 111.0(8)
C12 C11 H11A 109.4
C10 C11 H11A 109.4
C12 C11 H11B 109.4
C10 C11 H11B 109.4
H11A C11 H11B 108.0
C13 C12 C11 114.9(10)
C13 C12 H12A 108.6
C11 C12 H12A 108.6
C13 C12 H12B 108.6
C11 C12 H12B 108.6
H12A C12 H12B 107.5
C12 C13 C14 109.3(8)
C12 C13 H13A 109.8
C14 C13 H13A 109.8
C12 C13 H13B 109.8
C14 C13 H13B 109.8
H13A C13 H13B 108.3
C13 C14 C15 110.9(8)
C13 C14 H14A 109.5
C15 C14 H14A 109.5
C13 C14 H14B 109.5
C15 C14 H14B 109.5
H14A C14 H14B 108.0
C14 C15 C10 111.4(6)
C14 C15 H15A 109.4
C10 C15 H15A 109.4
C14 C15 H15B 109.4
C10 C15 H15B 109.4
H15A C15 H15B 108.0
C20 C16 C17 117.9(3)
C20 C16 C8 127.9(3)
C17 C16 C8 114.1(3)
N3 C17 C16 126.6(3)
N3 C17 S1 120.1(3)
C16 C17 S1 113.3(3)
N3 C18 C21 118.8(3)
N3 C18 C19 122.2(3)
C21 C18 C19 119.1(3)
C20 C19 C24 123.4(4)
C20 C19 C18 118.3(3)
C24 C19 C18 118.3(3)
C16 C20 C19 119.1(3)
C16 C20 H20 120.5
C19 C20 H20 120.5
C22 C21 C18 120.2(4)
C22 C21 H21 119.9
C18 C21 H21 119.9
C21 C22 C23 121.4(4)
C21 C22 H22 119.3
C23 C22 H22 119.3
C24 C23 C22 119.8(4)
C24 C23 H23 120.1
C22 C23 H23 120.1
C23 C24 C19 121.3(4)
C23 C24 H24 119.4
C19 C24 H24 119.4

loop_
_geom_bond_atom_site_label_1
_geom_bond_atom_site_label_2
_geom_bond_distance
S1 C17 1.767(4)
S1 C9 1.797(4)
N1 C8 1.275(5)
N1 C6 1.410(5)
N2 C9 1.235(5)
N2 C10 1.486(6)
N3 C17 1.293(5)
N3 C18 1.375(5)
C1 C2 1.511(6)
C1 H1A 0.9600
C1 H1B 0.9600
C1 H1C 0.9600
C2 C4 1.371(7)
C2 C3 1.374(6)
C3 C5 1.372(6)
C3 H3 0.9300
C4 C7 1.358(6)
C4 H4 0.9300
C5 C6 1.370(6)
C5 H5 0.9300
C6 C7 1.373(6)
C7 H7 0.9300
C8 C16 1.458(5)
C8 C9 1.525(5)
C10 C11 1.475(13)
C10 C15 1.489(12)
C10 H10 0.9800
C11 C12 1.430(19)
C11 H11A 0.9700
C11 H11B 0.9700
C12 C13 1.390(19)
C12 H12A 0.9700
C12 H12B 0.9700
C13 C14 1.437(17)
C13 H13A 0.9700
C13 H13B 0.9700
C14 C15 1.468(14)
C14 H14A 0.9700
C14 H14B 0.9700
C15 H15A 0.9700
C15 H15B 0.9700
C16 C20 1.358(5)
C16 C17 1.416(5)
C18 C21 1.401(5)
C18 C19 1.429(5)
C19 C20 1.403(5)
C19 C24 1.417(5)
C20 H20 0.9300
C21 C22 1.366(6)
C21 H21 0.9300
C22 C23 1.397(7)
C22 H22 0.9300
C23 C24 1.354(6)
C23 H23 0.9300
C24 H24 0.9300

loop_
_geom_torsion_atom_site_label_1
_geom_torsion_atom_site_label_2
_geom_torsion_atom_site_label_3
_geom_torsion_atom_site_label_4
_geom_torsion
C4 C2 C3 C5 -2.0(8)
C1 C2 C3 C5 177.7(5)
C3 C2 C4 C7 2.4(8)
C1 C2 C4 C7 -177.3(5)
C2 C3 C5 C6 -0.9(8)
C3 C5 C6 C7 3.4(7)
C3 C5 C6 N1 176.1(4)
C8 N1 C6 C5 99.4(5)
C8 N1 C6 C7 -87.9(5)
C2 C4 C7 C6 0.1(8)
C5 C6 C7 C4 -3.0(7)
N1 C6 C7 C4 -175.9(4)
C6 N1 C8 C16 175.1(3)
C6 N1 C8 C9 -4.6(6)
C10 N2 C9 C8 176.5(5)
C10 N2 C9 S1 -2.1(8)
N1 C8 C9 N2 1.6(7)
C16 C8 C9 N2 -178.1(4)
N1 C8 C9 S1 -179.6(3)
C16 C8 C9 S1 0.7(4)
C17 S1 C9 N2 178.1(5)
C17 S1 C9 C8 -0.7(3)
C9 N2 C10 C11 -119.9(7)
C9 N2 C10 C15 119.4(6)
N2 C10 C11 C12 -70.2(9)
C15 C10 C11 C12 50.4(11)
C10 C11 C12 C13 -56.3(14)
C11 C12 C13 C14 59.3(16)
C12 C13 C14 C15 -58.2(15)
C13 C14 C15 C10 56.3(11)
C11 C10 C15 C14 -51.8(9)
N2 C10 C15 C14 68.8(8)
N1 C8 C16 C20 -2.9(6)
C9 C8 C16 C20 176.9(4)
N1 C8 C16 C17 179.9(3)
C9 C8 C16 C17 -0.3(4)
C18 N3 C17 C16 -1.7(5)
C18 N3 C17 S1 176.9(3)
C20 C16 C17 N3 1.0(6)
C8 C16 C17 N3 178.4(3)
C20 C16 C17 S1 -177.7(3)
C8 C16 C17 S1 -0.3(4)
C9 S1 C17 N3 -178.2(3)
C9 S1 C17 C16 0.6(3)
C17 N3 C18 C21 -177.9(3)
C17 N3 C18 C19 1.3(5)
N3 C18 C19 C20 -0.2(5)
C21 C18 C19 C20 179.0(3)
N3 C18 C19 C24 -178.9(3)
C21 C18 C19 C24 0.3(5)
C17 C16 C20 C19 0.3(5)
C8 C16 C20 C19 -176.8(3)
C24 C19 C20 C16 178.1(4)
C18 C19 C20 C16 -0.6(5)
N3 C18 C21 C22 179.2(4)
C19 C18 C21 C22 0.0(6)
C18 C21 C22 C23 0.0(7)
C21 C22 C23 C24 -0.4(7)
C22 C23 C24 C19 0.7(7)
C20 C19 C24 C23 -179.3(4)
C18 C19 C24 C23 -0.6(6)
